data_4333151
loop_
_publ_author_name
'Liu, C. W.'
'Chen, Jem-Min'
'Santra, Bidyut Kumar'
'Wen, Sung-Yin'
'Liaw, Ben-Jie'
'Wang, Ju-Chun'

_publ_section_title
;
 Novel Metalloreagent Cp(CO)2FeP(Se)(OR)2Produced from P&#x2212;Se Bond
 Cleavage in the Thermal Reaction of [CpFe(CO)2]2with
 Phosphor-1,1-diselenolates
;
_journal_issue 22
_journal_name_full 'Inorganic Chemistry'
_journal_page_first 8820
_journal_page_last 8822
_journal_paper_doi 10.1021/ic061538u
_journal_volume 45
_journal_year 2006
_chemical_formula_sum 'C13 H19 Fe O4 P Se'
_chemical_formula_weight 405.06
_chemical_name_systematic
; 
 ? 
;
_space_group_IT_number 61
_symmetry_cell_setting orthorhombic
_symmetry_space_group_name_Hall '-P 2ac 2ab'
_symmetry_space_group_name_H-M 'P b c a'
_atom_sites_solution_hydrogens geom
_atom_sites_solution_primary direct
_atom_sites_solution_secondary difmap
_audit_creation_method SHELXL-97
_cell_angle_alpha 90.00
_cell_angle_beta 90.00
_cell_angle_gamma 90.00
_cell_formula_units_Z 16
_cell_length_a 8.6127(3)
_cell_length_b 27.0926(10)
_cell_length_c 29.4857(11)
_cell_measurement_reflns_used 5869
_cell_measurement_temperature 273(2)
_cell_measurement_theta_max 19.87
_cell_measurement_theta_min 2.76
_cell_volume 6880.2(4)
_computing_cell_refinement 'Bruker SMART'
_computing_data_collection 'Bruker SMART'
_computing_data_reduction 'Bruker SAINT'
_computing_molecular_graphics 'Bruker SHELXTL'
_computing_publication_material 'Bruker SHELXTL'
_computing_structure_refinement 'SHELXL-97 (Sheldrick, 1997)'
_computing_structure_solution 'SHELXS-97 (Sheldrick, 1990)'
_diffrn_ambient_temperature 273(2)
_diffrn_measured_fraction_theta_full 0.999
_diffrn_measured_fraction_theta_max 0.999
_diffrn_measurement_device_type 'CCD area detector'
_diffrn_measurement_method 'phi and omega scans'
_diffrn_radiation_monochromator graphite
_diffrn_radiation_source 'fine-focus sealed tube'
_diffrn_radiation_type MoK\a
_diffrn_radiation_wavelength 0.71073
_diffrn_reflns_av_R_equivalents 0.1040
_diffrn_reflns_av_sigmaI/netI 0.0598
_diffrn_reflns_limit_h_max 11
_diffrn_reflns_limit_h_min -11
_diffrn_reflns_limit_k_max 35
_diffrn_reflns_limit_k_min -35
_diffrn_reflns_limit_l_max 38
_diffrn_reflns_limit_l_min -38
_diffrn_reflns_number 87413
_diffrn_reflns_theta_full 27.89
_diffrn_reflns_theta_max 27.89
_diffrn_reflns_theta_min 1.38
_exptl_absorpt_coefficient_mu 3.093
_exptl_absorpt_correction_T_max 1.00000
_exptl_absorpt_correction_T_min 0.84025
_exptl_absorpt_correction_type multi-scan
_exptl_crystal_colour yellow
_exptl_crystal_density_diffrn 1.564
_exptl_crystal_density_method 'not measured'
_exptl_crystal_description neddle
_exptl_crystal_F_000 3264
_exptl_crystal_size_max 0.40
_exptl_crystal_size_mid 0.15
_exptl_crystal_size_min 0.02
_refine_diff_density_max 0.417
_refine_diff_density_min -0.439
_refine_diff_density_rms 0.068
_refine_ls_extinction_method none
_refine_ls_goodness_of_fit_ref 0.971
_refine_ls_hydrogen_treatment constr
_refine_ls_matrix_type full
_refine_ls_number_parameters 361
_refine_ls_number_reflns 8218
_refine_ls_number_restraints 0
_refine_ls_restrained_S_all 0.971
_refine_ls_R_factor_all 0.1227
_refine_ls_R_factor_gt 0.0425
_refine_ls_shift/su_max 0.001
_refine_ls_shift/su_mean 0.000
_refine_ls_structure_factor_coef Fsqd
_refine_ls_weighting_details 'calc w=1/[\s^2^(Fo^2^)+(0.0428P)^2^+2.9538P] where P=(Fo^2^+2Fc^2^)/3'
_refine_ls_weighting_scheme calc
_refine_ls_wR_factor_gt 0.0865
_refine_ls_wR_factor_ref 0.1109
_reflns_number_gt 3947
_reflns_number_total 8218
_reflns_threshold_expression >2sigma(I)
_cod_data_source_file ic061538usup1.cif
_cod_data_source_block 1
_cod_depositor_comments
;
The following automatic conversions were performed:

'_symmetry_cell_setting' value 'Orthorhombic' changed to
'orthorhombic' according to
/home/saulius/struct/CIF-dictionaries/cif_core.dic dictionary named
'cif_core.dic' version 2.4.2 from 2011-04-26.

Automatic conversion script
Id: cif_fix_values 1891 2012-01-12 08:04:46Z andrius 
;
_cod_original_sg_symbol_H-M Pbca
_cod_database_code 4333151

loop_
_symmetry_equiv_pos_as_xyz
'x, y, z'
'-x+1/2, -y, z+1/2'
'-x, y+1/2, -z+1/2'
'x+1/2, -y+1/2, -z'
'-x, -y, -z'
'x-1/2, y, -z-1/2'
'x, -y-1/2, z-1/2'
'-x-1/2, y-1/2, z'

loop_
_atom_site_label
_atom_site_type_symbol
_atom_site_fract_x
_atom_site_fract_y
_atom_site_fract_z
_atom_site_U_iso_or_equiv
_atom_site_adp_type
_atom_site_occupancy
_atom_site_symmetry_multiplicity
_atom_site_calc_flag
_atom_site_refinement_flags
Se1 Se 0.03390(5) 0.319495(16) 0.168966(16) 0.06525(15) Uani 1 1 d .
Fe1 Fe 0.43900(6) 0.359000(19) 0.144896(18) 0.04721(15) Uani 1 1 d .
P1 P 0.23914(11) 0.31028(4) 0.12971(3) 0.0493(3) Uani 1 1 d .
Se2 Se 0.96508(5) 0.054908(18) 0.162288(18) 0.07448(16) Uani 1 1 d .
Fe2 Fe 0.55546(6) 0.019578(19) 0.146369(19) 0.05179(16) Uani 1 1 d .
P2 P 0.74750(12) 0.07148(4) 0.13175(3) 0.0496(3) Uani 1 1 d .
O3 O 0.7653(3) 0.08045(10) 0.07856(9) 0.0706(8) Uani 1 1 d .
O4 O 0.6834(3) 0.12431(9) 0.14671(9) 0.0567(7) Uani 1 1 d .
O2 O 0.3076(3) 0.25589(9) 0.13435(10) 0.0675(8) Uani 1 1 d .
O1 O 0.2027(3) 0.31667(11) 0.07684(9) 0.0721(8) Uani 1 1 d .
O5 O 0.6026(4) 0.31974(13) 0.06681(12) 0.0908(11) Uani 1 1 d .
O6 O 0.2883(5) 0.43873(12) 0.09598(12) 0.0991(12) Uani 1 1 d .
O7 O 0.3807(4) 0.05722(14) 0.06975(13) 0.1036(12) Uani 1 1 d .
C10 C 0.7822(5) 0.16865(14) 0.14765(16) 0.0659(12) Uani 1 1 d .
H10A H 0.8884 0.1593 0.1394 0.079 Uiso 1 1 calc R
C25 C 0.5279(5) 0.40783(16) 0.19335(14) 0.0674(12) Uani 1 1 d .
H25A H 0.5373 0.4437 0.1899 0.081 Uiso 1 1 calc R
C41 C 0.5357(5) 0.33509(15) 0.09721(16) 0.0604(11) Uani 1 1 d .
C23 C 0.4332(6) 0.33217(18) 0.21155(14) 0.0722(13) Uani 1 1 d .
H23A H 0.3661 0.3058 0.2231 0.087 Uiso 1 1 calc R
C24 C 0.3987(5) 0.38270(18) 0.21093(14) 0.0677(12) Uani 1 1 d .
H24A H 0.3030 0.3980 0.2221 0.081 Uiso 1 1 calc R
C22 C 0.5832(6) 0.32639(17) 0.19332(15) 0.0722(13) Uani 1 1 d .
H22A H 0.6388 0.2951 0.1898 0.087 Uiso 1 1 calc R
C4 C 0.2162(5) 0.21035(15) 0.13850(17) 0.0755(14) Uani 1 1 d .
H4A H 0.1074 0.2174 0.1313 0.091 Uiso 1 1 calc R
C21 C 0.6416(5) 0.37318(17) 0.18244(14) 0.0676(12) Uani 1 1 d .
H21A H 0.7446 0.3803 0.1699 0.081 Uiso 1 1 calc R
C43 C 0.4504(5) 0.04277(16) 0.09988(17) 0.0700(12) Uani 1 1 d .
C34 C 0.4683(6) -0.03117(17) 0.19382(17) 0.0746(13) Uani 1 1 d .
H34A H 0.4580 -0.0668 0.1889 0.090 Uiso 1 1 calc R
C33 C 0.5996(5) -0.00748(19) 0.21122(15) 0.0724(13) Uani 1 1 d .
H33A H 0.6955 -0.0237 0.2212 0.087 Uiso 1 1 calc R
C42 C 0.3474(5) 0.40695(16) 0.11454(14) 0.0634(12) Uani 1 1 d .
C44 C 0.6530(6) -0.02594(17) 0.11486(16) 0.0705(13) Uani 1 1 d .
C1 C 0.0580(6) 0.3063(2) 0.05329(16) 0.0855(16) Uani 1 1 d .
H1A H -0.0202 0.2952 0.0752 0.103 Uiso 1 1 calc R
C35 C 0.3543(5) 0.00386(18) 0.18461(16) 0.0768(13) Uani 1 1 d .
H35A H 0.2500 -0.0025 0.1727 0.092 Uiso 1 1 calc R
C12 C 0.7226(6) 0.20499(17) 0.1137(2) 0.1020(18) Uani 1 1 d .
H12A H 0.7269 0.1907 0.0840 0.153 Uiso 1 1 calc R
H12B H 0.7855 0.2342 0.1145 0.153 Uiso 1 1 calc R
H12C H 0.6171 0.2134 0.1209 0.153 Uiso 1 1 calc R
C11 C 0.7817(7) 0.18720(17) 0.19566(19) 0.1104(19) Uani 1 1 d .
H11A H 0.8215 0.1620 0.2154 0.166 Uiso 1 1 calc R
H11B H 0.6775 0.1953 0.2044 0.166 Uiso 1 1 calc R
H11C H 0.8458 0.2161 0.1978 0.166 Uiso 1 1 calc R
C7 C 0.8786(8) 0.0599(3) 0.04762(19) 0.118(2) Uani 1 1 d .
H7A H 0.9493 0.0375 0.0635 0.142 Uiso 1 1 calc R
C6 C 0.2790(7) 0.17454(18) 0.1048(2) 0.135(3) Uani 1 1 d .
H6A H 0.2673 0.1878 0.0748 0.202 Uiso 1 1 calc R
H6B H 0.2230 0.1440 0.1070 0.202 Uiso 1 1 calc R
H6C H 0.3870 0.1688 0.1108 0.202 Uiso 1 1 calc R
C32 C 0.5674(6) 0.04271(19) 0.21420(14) 0.0741(13) Uani 1 1 d .
H32A H 0.6370 0.0681 0.2263 0.089 Uiso 1 1 calc R
C5 C 0.2276(7) 0.1929(2) 0.1865(2) 0.127(2) Uani 1 1 d .
H5A H 0.1861 0.2177 0.2064 0.191 Uiso 1 1 calc R
H5B H 0.3345 0.1870 0.1940 0.191 Uiso 1 1 calc R
H5C H 0.1696 0.1629 0.1900 0.191 Uiso 1 1 calc R
C3 C 0.0055(7) 0.3523(3) 0.0318(2) 0.143(3) Uani 1 1 d .
H3A H -0.0143 0.3766 0.0548 0.214 Uiso 1 1 calc R
H3B H -0.0879 0.3462 0.0150 0.214 Uiso 1 1 calc R
H3C H 0.0847 0.3642 0.0116 0.214 Uiso 1 1 calc R
C9 C 0.7817(11) 0.0316(3) 0.0113(2) 0.193(4) Uani 1 1 d .
H9A H 0.7328 0.0035 0.0251 0.289 Uiso 1 1 calc R
H9B H 0.8490 0.0207 -0.0126 0.289 Uiso 1 1 calc R
H9C H 0.7038 0.0531 -0.0009 0.289 Uiso 1 1 calc R
C8 C 0.9637(8) 0.1017(3) 0.0283(2) 0.187(4) Uani 1 1 d .
H8A H 1.0236 0.1174 0.0517 0.281 Uiso 1 1 calc R
H8B H 0.8915 0.1250 0.0158 0.281 Uiso 1 1 calc R
H8C H 1.0318 0.0901 0.0049 0.281 Uiso 1 1 calc R
C2 C 0.0854(10) 0.2666(3) 0.0192(2) 0.182(4) Uani 1 1 d .
H2A H 0.1151 0.2368 0.0345 0.272 Uiso 1 1 calc R
H2B H 0.1667 0.2765 -0.0011 0.272 Uiso 1 1 calc R
H2C H -0.0082 0.2609 0.0023 0.272 Uiso 1 1 calc R
C31 C 0.4168(6) 0.05062(18) 0.19710(16) 0.0774(14) Uani 1 1 d .
H31A H 0.3628 0.0824 0.1954 0.093 Uiso 1 1 calc R
O8 O 0.7151(5) -0.05640(12) 0.09565(13) 0.1035(12) Uani 1 1 d .

loop_
_atom_site_aniso_label
_atom_site_aniso_U_11
_atom_site_aniso_U_22
_atom_site_aniso_U_33
_atom_site_aniso_U_23
_atom_site_aniso_U_13
_atom_site_aniso_U_12
Se1 0.0546(3) 0.0709(3) 0.0702(3) -0.0072(2) 0.0170(2) -0.0012(2)
Fe1 0.0485(3) 0.0429(3) 0.0502(3) -0.0032(2) -0.0025(3) -0.0016(3)
P1 0.0446(5) 0.0522(6) 0.0511(6) -0.0053(5) 0.0025(5) -0.0034(5)
Se2 0.0530(3) 0.0714(3) 0.0989(4) 0.0169(3) -0.0144(3) 0.0029(2)
Fe2 0.0522(3) 0.0434(3) 0.0597(4) 0.0028(3) -0.0022(3) -0.0009(3)
P2 0.0485(6) 0.0459(6) 0.0544(6) 0.0046(5) -0.0012(5) 0.0015(5)
O3 0.0711(19) 0.085(2) 0.0557(18) 0.0108(15) 0.0082(15) 0.0102(17)
O4 0.0485(15) 0.0440(14) 0.0775(19) -0.0022(13) 0.0057(14) -0.0046(12)
O2 0.0499(16) 0.0481(16) 0.104(2) -0.0092(15) 0.0098(15) -0.0058(13)
O1 0.0541(16) 0.112(2) 0.0499(17) -0.0094(16) 0.0012(14) -0.0142(17)
O5 0.083(2) 0.108(3) 0.082(2) -0.022(2) 0.026(2) 0.006(2)
O6 0.145(3) 0.070(2) 0.083(2) 0.0131(18) -0.025(2) 0.028(2)
O7 0.102(3) 0.111(3) 0.098(3) 0.013(2) -0.041(2) 0.009(2)
C10 0.053(2) 0.052(2) 0.093(3) 0.001(2) 0.003(2) -0.007(2)
C25 0.080(3) 0.052(3) 0.070(3) -0.013(2) -0.025(3) -0.004(3)
C41 0.055(2) 0.053(2) 0.073(3) -0.002(2) 0.001(2) -0.008(2)
C23 0.092(4) 0.077(3) 0.048(3) 0.006(2) -0.017(3) -0.022(3)
C24 0.068(3) 0.080(3) 0.054(3) -0.019(2) -0.010(2) 0.004(3)
C22 0.082(3) 0.061(3) 0.073(3) -0.003(2) -0.018(3) 0.014(3)
C4 0.053(3) 0.054(3) 0.119(4) -0.004(3) -0.008(3) -0.009(2)
C21 0.054(3) 0.073(3) 0.076(3) -0.009(3) -0.016(2) 0.002(2)
C43 0.066(3) 0.065(3) 0.079(3) -0.003(3) -0.011(3) 0.000(2)
C34 0.074(3) 0.053(3) 0.097(4) 0.010(2) 0.019(3) -0.004(3)
C33 0.066(3) 0.082(4) 0.069(3) 0.029(3) 0.014(2) 0.008(3)
C42 0.079(3) 0.059(3) 0.052(3) -0.008(2) -0.005(2) 0.002(2)
C44 0.085(3) 0.055(3) 0.072(3) -0.003(2) -0.001(3) 0.001(3)
C1 0.070(3) 0.131(5) 0.055(3) -0.003(3) -0.011(2) -0.032(3)
C35 0.054(3) 0.076(3) 0.101(4) 0.008(3) 0.012(3) -0.004(3)
C12 0.089(4) 0.060(3) 0.157(5) 0.033(3) -0.006(4) -0.013(3)
C11 0.136(5) 0.074(4) 0.121(5) -0.024(3) -0.002(4) -0.021(4)
C7 0.137(6) 0.147(6) 0.070(4) 0.027(4) 0.024(4) 0.055(5)
C6 0.097(4) 0.068(3) 0.239(8) -0.061(4) 0.000(5) -0.004(3)
C32 0.091(4) 0.078(3) 0.053(3) 0.004(2) 0.008(3) -0.022(3)
C5 0.125(5) 0.109(5) 0.148(6) 0.064(4) -0.026(4) 0.000(4)
C3 0.117(5) 0.160(7) 0.152(7) -0.011(5) -0.059(5) 0.027(5)
C9 0.330(13) 0.157(7) 0.090(5) -0.010(5) -0.003(7) 0.025(8)
C8 0.133(6) 0.292(11) 0.137(6) 0.041(7) 0.057(5) -0.074(7)
C2 0.276(10) 0.140(6) 0.129(6) -0.055(5) -0.091(6) 0.009(6)
C31 0.090(4) 0.065(3) 0.078(3) 0.007(3) 0.026(3) 0.011(3)
O8 0.136(3) 0.068(2) 0.106(3) -0.021(2) 0.017(2) 0.021(2)

loop_
_atom_type_symbol
_atom_type_description
_atom_type_scat_dispersion_real
_atom_type_scat_dispersion_imag
_atom_type_scat_source
C C 0.0033 0.0016 'International Tables Vol C Tables 4.2.6.8 and 6.1.1.4'
H H 0.0000 0.0000 'International Tables Vol C Tables 4.2.6.8 and 6.1.1.4'
O O 0.0106 0.0060 'International Tables Vol C Tables 4.2.6.8 and 6.1.1.4'
P P 0.1023 0.0942 'International Tables Vol C Tables 4.2.6.8 and 6.1.1.4'
Fe Fe 0.3463 0.8444 'International Tables Vol C Tables 4.2.6.8 and 6.1.1.4'
Se Se -0.0929 2.2259 'International Tables Vol C Tables 4.2.6.8 and 6.1.1.4'

loop_
_geom_angle_atom_site_label_1
_geom_angle_atom_site_label_2
_geom_angle_atom_site_label_3
_geom_angle
C41 Fe1 C42 94.44(19)
C41 Fe1 C24 160.35(19)
C42 Fe1 C24 99.98(18)
C41 Fe1 C22 96.3(2)
C42 Fe1 C22 157.59(19)
C24 Fe1 C22 65.78(17)
C41 Fe1 C25 127.28(19)
C42 Fe1 C25 92.55(18)
C24 Fe1 C25 39.33(16)
C22 Fe1 C25 65.36(17)
C41 Fe1 C23 129.3(2)
C42 Fe1 C23 136.1(2)
C24 Fe1 C23 39.20(17)
C22 Fe1 C23 39.33(18)
C25 Fe1 C23 65.65(18)
C41 Fe1 C21 95.47(19)
C42 Fe1 C21 120.26(19)
C24 Fe1 C21 65.73(17)
C22 Fe1 C21 39.06(16)
C25 Fe1 C21 38.83(15)
C23 Fe1 C21 65.75(18)
C41 Fe1 P1 89.25(13)
C42 Fe1 P1 89.36(14)
C24 Fe1 P1 104.10(14)
C22 Fe1 P1 110.38(14)
C25 Fe1 P1 143.06(14)
C23 Fe1 P1 87.96(13)
C21 Fe1 P1 149.38(13)
O2 P1 O1 104.84(16)
O2 P1 Se1 111.68(11)
O1 P1 Se1 110.77(11)
O2 P1 Fe1 104.25(10)
O1 P1 Fe1 106.55(11)
Se1 P1 Fe1 117.77(5)
C44 Fe2 C43 94.9(2)
C44 Fe2 C33 98.7(2)
C43 Fe2 C33 159.3(2)
C44 Fe2 C31 159.0(2)
C43 Fe2 C31 96.9(2)
C33 Fe2 C31 65.72(18)
C44 Fe2 C32 133.6(2)
C43 Fe2 C32 131.4(2)
C33 Fe2 C32 38.84(17)
C31 Fe2 C32 39.28(18)
C44 Fe2 C34 93.7(2)
C43 Fe2 C34 124.7(2)
C33 Fe2 C34 39.04(17)
C31 Fe2 C34 65.32(18)
C32 Fe2 C34 65.04(18)
C44 Fe2 C35 122.2(2)
C43 Fe2 C35 93.8(2)
C33 Fe2 C35 65.69(18)
C31 Fe2 C35 39.65(17)
C32 Fe2 C35 65.88(19)
C34 Fe2 C35 38.61(16)
C44 Fe2 P2 89.18(15)
C43 Fe2 P2 90.33(15)
C33 Fe2 P2 105.43(15)
C31 Fe2 P2 108.09(15)
C32 Fe2 P2 87.66(13)
C34 Fe2 P2 144.36(15)
C35 Fe2 P2 147.74(14)
O3 P2 O4 99.69(15)
O3 P2 Se2 111.33(11)
O4 P2 Se2 112.15(11)
O3 P2 Fe2 111.12(12)
O4 P2 Fe2 104.92(10)
Se2 P2 Fe2 116.22(5)
C7 O3 P2 128.8(3)
C10 O4 P2 122.5(2)
C4 O2 P1 125.8(3)
C1 O1 P1 127.8(3)
O4 C10 C12 109.0(4)
O4 C10 C11 106.8(4)
C12 C10 C11 114.2(4)
C21 C25 C24 108.4(4)
C21 C25 Fe1 70.9(2)
C24 C25 Fe1 69.8(2)
O5 C41 Fe1 178.0(4)
C24 C23 C22 107.4(4)
C24 C23 Fe1 69.8(2)
C22 C23 Fe1 70.1(3)
C23 C24 C25 108.1(4)
C23 C24 Fe1 71.0(2)
C25 C24 Fe1 70.8(2)
C21 C22 C23 108.4(4)
C21 C22 Fe1 71.0(2)
C23 C22 Fe1 70.6(3)
O2 C4 C6 107.3(4)
O2 C4 C5 108.0(4)
C6 C4 C5 113.7(5)
C25 C21 C22 107.7(4)
C25 C21 Fe1 70.2(2)
C22 C21 Fe1 70.0(2)
O7 C43 Fe2 179.0(5)
C35 C34 C33 109.2(4)
C35 C34 Fe2 71.1(3)
C33 C34 Fe2 69.8(2)
C32 C33 C34 108.1(4)
C32 C33 Fe2 71.2(3)
C34 C33 Fe2 71.2(3)
O6 C42 Fe1 178.1(4)
O8 C44 Fe2 177.7(4)
O1 C1 C3 107.8(4)
O1 C1 C2 109.0(5)
C3 C1 C2 111.7(5)
C34 C35 C31 106.8(4)
C34 C35 Fe2 70.3(3)
C31 C35 Fe2 69.4(2)
O3 C7 C8 106.6(6)
O3 C7 C9 105.1(6)
C8 C7 C9 112.5(6)
C33 C32 C31 108.0(4)
C33 C32 Fe2 70.0(3)
C31 C32 Fe2 70.0(3)
C32 C31 C35 107.8(4)
C32 C31 Fe2 70.7(3)
C35 C31 Fe2 70.9(3)

loop_
_geom_bond_atom_site_label_1
_geom_bond_atom_site_label_2
_geom_bond_distance
Se1 P1 2.1276(10)
Fe1 C41 1.758(5)
Fe1 C42 1.764(5)
Fe1 C24 2.079(4)
Fe1 C22 2.089(4)
Fe1 C25 2.092(4)
Fe1 C23 2.096(4)
Fe1 C21 2.102(4)
Fe1 P1 2.2149(11)
P1 O2 1.593(3)
P1 O1 1.600(3)
Se2 P2 2.1269(11)
Fe2 C44 1.758(5)
Fe2 C43 1.759(5)
Fe2 C33 2.083(4)
Fe2 C31 2.090(4)
Fe2 C32 2.099(4)
Fe2 C34 2.100(4)
Fe2 C35 2.110(4)
Fe2 P2 2.2133(11)
P2 O3 1.595(3)
P2 O4 1.596(3)
O3 C7 1.447(6)
O4 C10 1.472(4)
O2 C4 1.469(4)
O1 C1 1.455(5)
O5 C41 1.144(5)
O6 C42 1.140(5)
O7 C43 1.141(5)
C10 C12 1.495(6)
C10 C11 1.502(6)
C25 C21 1.394(6)
C25 C24 1.404(6)
C23 C24 1.401(6)
C23 C22 1.408(6)
C22 C21 1.401(6)
C4 C6 1.491(7)
C4 C5 1.495(7)
C34 C35 1.392(6)
C34 C33 1.398(6)
C33 C32 1.390(6)
C44 O8 1.135(5)
C1 C3 1.470(8)
C1 C2 1.491(7)
C35 C31 1.425(6)
C7 C8 1.463(9)
C7 C9 1.559(9)
C32 C31 1.408(6)
